data_7020111
loop_
_publ_author_name
'Warren, Mark R.'
'Brayshaw, Simon K.'
'Hatcher, Lauren E.'
'Johnson, Andrew L.'
'Schiffers, Stefanie'
'Warren, Anna J.'
'Teat, Simon J.'
'Warren, John E.'
'Woodall, Christopher H.'
'Raithby, Paul R.'

_publ_section_title
;
 Photoactivated linkage isomerism in single crystals of nickel, palladium
 and platinum di-nitro complexes - a photocrystallographic investigation.
;
_journal_issue 42
_journal_name_full 'Dalton transactions (Cambridge, England : 2003)'
_journal_page_first 13173
_journal_page_last 13179
_journal_paper_doi 10.1039/c2dt30314k
_journal_volume 41
_journal_year 2012
_chemical_formula_moiety 'C36 H30 As2 N2 O4 Pd'
_chemical_formula_sum 'C36 H30 As2 N2 O4 Pd'
_chemical_formula_weight 810.86
_chemical_name_common
;
bis-(Triphenylarsine)dinitro-palladium(II)
;
_chemical_name_systematic
;
?
;
_space_group_IT_number 2
_symmetry_cell_setting triclinic
_symmetry_space_group_name_Hall '-P 1'
_symmetry_space_group_name_H-M 'P -1'
_atom_sites_solution_hydrogens geom
_atom_sites_solution_primary direct
_atom_sites_solution_secondary difmap
_audit_creation_method SHELXL-97
_cell_angle_alpha 111.490(1)
_cell_angle_beta 90.473(1)
_cell_angle_gamma 115.209(1)
_cell_formula_units_Z 1
_cell_length_a 9.5940(7)
_cell_length_b 9.9987(7)
_cell_length_c 10.1274(7)
_cell_measurement_reflns_used 6896
_cell_measurement_temperature 100(2)
_cell_measurement_theta_max 33.59
_cell_measurement_theta_min 4.02
_cell_volume 802.14(10)
_computing_cell_refinement 'Bruker SAINT'
_computing_data_collection 'Bruker APEX2'
_computing_data_reduction 'Bruker SAINT'
_computing_structure_refinement 'SHELXL-97 (Sheldrick, 2008)'
_computing_structure_solution 'SHELXS-97 (Sheldrick, 2008)'
_diffrn_ambient_temperature 100(2)
_diffrn_measured_fraction_theta_full 0.968
_diffrn_measured_fraction_theta_max 0.968
_diffrn_measurement_device_type 'Bruker APEX-II CCD'
_diffrn_measurement_method '\f and \w scans'
_diffrn_radiation_monochromator 'Silicon 111'
_diffrn_radiation_source 'Beamline 13.3.1, ALS'
_diffrn_radiation_type synchrotron
_diffrn_radiation_wavelength 0.77490
_diffrn_reflns_av_R_equivalents 0.0536
_diffrn_reflns_av_sigmaI/netI 0.0702
_diffrn_reflns_limit_h_max 13
_diffrn_reflns_limit_h_min -13
_diffrn_reflns_limit_k_max 14
_diffrn_reflns_limit_k_min -14
_diffrn_reflns_limit_l_max 14
_diffrn_reflns_limit_l_min -14
_diffrn_reflns_number 10978
_diffrn_reflns_theta_full 33.59
_diffrn_reflns_theta_max 33.59
_diffrn_reflns_theta_min 4.02
_diffrn_standards_decay_% 0
_diffrn_standards_interval_count 0
_diffrn_standards_interval_time 0
_diffrn_standards_number 0
_exptl_absorpt_coefficient_mu 3.238
_exptl_absorpt_correction_T_max 0.9684
_exptl_absorpt_correction_T_min 0.8550
_exptl_absorpt_correction_type multi-scan
_exptl_absorpt_process_details
;
SADABS-2008/1 -
Bruker AXS area detector scaling and absorption correction
;
_exptl_crystal_colour Yellow
_exptl_crystal_density_diffrn 1.679
_exptl_crystal_density_method 'not measured'
_exptl_crystal_description Plate
_exptl_crystal_F_000 404
_exptl_crystal_size_max 0.05
_exptl_crystal_size_mid 0.02
_exptl_crystal_size_min 0.01
_refine_diff_density_max 0.877
_refine_diff_density_min -0.969
_refine_diff_density_rms 0.232
_refine_ls_extinction_method none
_refine_ls_goodness_of_fit_ref 1.003
_refine_ls_hydrogen_treatment constr
_refine_ls_matrix_type full
_refine_ls_number_parameters 205
_refine_ls_number_reflns 4729
_refine_ls_number_restraints 0
_refine_ls_restrained_S_all 1.003
_refine_ls_R_factor_all 0.0545
_refine_ls_R_factor_gt 0.0524
_refine_ls_shift/su_max 0.001
_refine_ls_shift/su_mean 0.000
_refine_ls_structure_factor_coef Fsqd
_refine_ls_weighting_details 'calc w=1/[\s^2^(Fo^2^)+(0.1255P)^2^+0.0000P] where P=(Fo^2^+2Fc^2^)/3'
_refine_ls_weighting_scheme calc
_refine_ls_wR_factor_gt 0.1589
_refine_ls_wR_factor_ref 0.1621
_reflns_number_gt 4310
_reflns_number_total 4729
_reflns_threshold_expression >2sigma(I)
_cod_data_source_file c2dt30314k.txt
_cod_data_source_block 3_gs
_cod_original_sg_symbol_H-M P-1
_cod_database_code 7020111

loop_
_symmetry_equiv_pos_as_xyz
'x, y, z'
'-x, -y, -z'

loop_
_atom_site_label
_atom_site_type_symbol
_atom_site_fract_x
_atom_site_fract_y
_atom_site_fract_z
_atom_site_U_iso_or_equiv
_atom_site_adp_type
_atom_site_occupancy
_atom_site_symmetry_multiplicity
_atom_site_calc_flag
_atom_site_refinement_flags
Pd1 Pd 0.5000 0.5000 0.5000 0.01547(12) Uani 1 2 d S
As1 As 0.52346(3) 0.73334(3) 0.71038(3) 0.01472(12) Uani 1 1 d .
O1 O 0.7017(3) 0.6771(3) 0.3572(3) 0.0312(5) Uani 1 1 d .
O2 O 0.8279(3) 0.6968(3) 0.5463(3) 0.0312(5) Uani 1 1 d .
N1 N 0.7057(3) 0.6435(3) 0.4613(3) 0.0217(5) Uani 1 1 d .
C1 C 0.5945(3) 0.9388(3) 0.6944(3) 0.0177(5) Uani 1 1 d .
C2 C 0.7400(3) 1.0086(3) 0.6561(3) 0.0209(5) Uani 1 1 d .
H2 H 0.8060 0.9578 0.6417 0.025 Uiso 1 1 calc R
C3 C 0.7872(4) 1.1523(4) 0.6391(3) 0.0248(6) Uani 1 1 d .
H3 H 0.8863 1.2007 0.6142 0.030 Uiso 1 1 calc R
C4 C 0.6888(4) 1.2260(4) 0.6586(3) 0.0249(6) Uani 1 1 d .
H4 H 0.7210 1.3238 0.6460 0.030 Uiso 1 1 calc R
C5 C 0.5452(4) 1.1574(3) 0.6961(3) 0.0232(5) Uani 1 1 d .
H5 H 0.4793 1.2082 0.7095 0.028 Uiso 1 1 calc R
C6 C 0.4966(3) 1.0129(3) 0.7146(3) 0.0200(5) Uani 1 1 d .
H6 H 0.3980 0.9656 0.7405 0.024 Uiso 1 1 calc R
C7 C 0.6582(3) 0.7740(3) 0.8777(3) 0.0164(5) Uani 1 1 d .
C8 C 0.7649(3) 0.9304(3) 0.9729(3) 0.0216(5) Uani 1 1 d .
H8 H 0.7797 1.0201 0.9519 0.026 Uiso 1 1 calc R
C9 C 0.8501(3) 0.9550(4) 1.0995(3) 0.0238(6) Uani 1 1 d .
H9 H 0.9240 1.0614 1.1641 0.029 Uiso 1 1 calc R
C10 C 0.8263(3) 0.8231(4) 1.1306(3) 0.0244(6) Uani 1 1 d .
H10 H 0.8826 0.8398 1.2176 0.029 Uiso 1 1 calc R
C11 C 0.7208(3) 0.6673(4) 1.0348(3) 0.0229(5) Uani 1 1 d .
H11 H 0.7054 0.5776 1.0563 0.027 Uiso 1 1 calc R
C12 C 0.6377(3) 0.6420(3) 0.9076(3) 0.0203(5) Uani 1 1 d .
H12 H 0.5671 0.5351 0.8412 0.024 Uiso 1 1 calc R
C13 C 0.3255(3) 0.6937(3) 0.7739(3) 0.0167(5) Uani 1 1 d .
C14 C 0.3095(3) 0.7002(3) 0.9125(3) 0.0182(5) Uani 1 1 d .
H14 H 0.3980 0.7302 0.9800 0.022 Uiso 1 1 calc R
C15 C 0.1625(3) 0.6625(4) 0.9517(3) 0.0219(5) Uani 1 1 d .
H15 H 0.1509 0.6664 1.0459 0.026 Uiso 1 1 calc R
C16 C 0.0336(3) 0.6192(4) 0.8527(3) 0.0234(5) Uani 1 1 d .
H16 H -0.0667 0.5914 0.8789 0.028 Uiso 1 1 calc R
C17 C 0.0504(3) 0.6162(4) 0.7157(3) 0.0234(5) Uani 1 1 d .
H17 H -0.0375 0.5902 0.6495 0.028 Uiso 1 1 calc R
C18 C 0.1950(3) 0.6512(3) 0.6755(3) 0.0202(5) Uani 1 1 d .
H18 H 0.2058 0.6464 0.5809 0.024 Uiso 1 1 calc R

loop_
_atom_site_aniso_label
_atom_site_aniso_U_11
_atom_site_aniso_U_22
_atom_site_aniso_U_33
_atom_site_aniso_U_23
_atom_site_aniso_U_13
_atom_site_aniso_U_12
Pd1 0.01874(18) 0.01371(17) 0.01381(17) 0.00525(12) 0.00513(12) 0.00762(13)
As1 0.01760(18) 0.01325(17) 0.01302(17) 0.00493(12) 0.00378(11) 0.00721(13)
O1 0.0400(13) 0.0297(12) 0.0262(11) 0.0167(10) 0.0118(10) 0.0136(10)
O2 0.0246(11) 0.0291(12) 0.0378(13) 0.0135(10) 0.0013(9) 0.0109(9)
N1 0.0280(12) 0.0180(11) 0.0221(11) 0.0061(9) 0.0061(9) 0.0148(10)
C1 0.0238(12) 0.0150(11) 0.0139(11) 0.0052(9) 0.0024(9) 0.0093(10)
C2 0.0215(12) 0.0196(12) 0.0199(12) 0.0082(10) 0.0059(10) 0.0077(10)
C3 0.0268(14) 0.0219(13) 0.0199(13) 0.0097(11) 0.0039(11) 0.0053(11)
C4 0.0331(15) 0.0179(12) 0.0195(13) 0.0091(10) 0.0009(11) 0.0071(11)
C5 0.0302(14) 0.0178(12) 0.0218(13) 0.0083(10) 0.0012(11) 0.0112(11)
C6 0.0233(12) 0.0178(12) 0.0176(12) 0.0066(10) 0.0024(10) 0.0090(10)
C7 0.0196(11) 0.0170(11) 0.0141(11) 0.0069(9) 0.0036(9) 0.0093(9)
C8 0.0250(13) 0.0177(12) 0.0217(13) 0.0077(10) 0.0029(10) 0.0097(10)
C9 0.0233(13) 0.0230(13) 0.0192(13) 0.0065(11) 0.0005(10) 0.0075(11)
C10 0.0231(13) 0.0325(15) 0.0240(13) 0.0158(12) 0.0069(11) 0.0148(12)
C11 0.0244(13) 0.0264(14) 0.0288(14) 0.0179(12) 0.0083(11) 0.0154(11)
C12 0.0210(12) 0.0182(12) 0.0239(13) 0.0096(10) 0.0049(10) 0.0100(10)
C13 0.0179(11) 0.0130(11) 0.0169(11) 0.0038(9) 0.0029(9) 0.0071(9)
C14 0.0206(12) 0.0177(11) 0.0159(11) 0.0058(9) 0.0045(9) 0.0095(10)
C15 0.0246(13) 0.0229(13) 0.0208(12) 0.0100(10) 0.0088(10) 0.0122(11)
C16 0.0217(13) 0.0188(12) 0.0265(14) 0.0070(11) 0.0063(11) 0.0086(10)
C17 0.0172(12) 0.0226(13) 0.0264(14) 0.0084(11) -0.0007(10) 0.0073(10)
C18 0.0218(12) 0.0218(13) 0.0182(12) 0.0088(10) 0.0023(10) 0.0107(10)

loop_
_atom_type_symbol
_atom_type_description
_atom_type_scat_dispersion_real
_atom_type_scat_dispersion_imag
_atom_type_scat_source
C C 0.0040 0.0020 'International Tables Vol C Tables 4.2.6.8 and 6.1.1.4'
H H 0.0000 0.0000 'International Tables Vol C Tables 4.2.6.8 and 6.1.1.4'
N N 0.0076 0.0040 'International Tables Vol C Tables 4.2.6.8 and 6.1.1.4'
O O 0.0133 0.0073 'International Tables Vol C Tables 4.2.6.8 and 6.1.1.4'
Pd Pd -0.7856 1.1793 'International Tables Vol C Tables 4.2.6.8 and 6.1.1.4'
As As -0.1496 2.3280 'International Tables Vol C Tables 4.2.6.8 and 6.1.1.4'

loop_
_geom_angle_atom_site_label_1
_geom_angle_atom_site_label_2
_geom_angle_atom_site_label_3
_geom_angle
_geom_angle_site_symmetry_1
_geom_angle_site_symmetry_3
N1 Pd1 N1 180.0(2) . 2_666
N1 Pd1 As1 90.47(7) . 2_666
N1 Pd1 As1 89.53(7) 2_666 2_666
N1 Pd1 As1 89.53(7) . .
N1 Pd1 As1 90.47(7) 2_666 .
As1 Pd1 As1 180.0 2_666 .
C7 As1 C13 102.51(11) . .
C7 As1 C1 106.55(11) . .
C13 As1 C1 104.66(11) . .
C7 As1 Pd1 111.67(8) . .
C13 As1 Pd1 111.61(8) . .
C1 As1 Pd1 118.43(8) . .
O1 N1 O2 123.1(3) . .
O1 N1 Pd1 118.4(2) . .
O2 N1 Pd1 118.5(2) . .
C6 C1 C2 120.3(3) . .
C6 C1 As1 119.6(2) . .
C2 C1 As1 120.0(2) . .
C3 C2 C1 119.7(3) . .
C3 C2 H2 120.2 . .
C1 C2 H2 120.2 . .
C2 C3 C4 120.0(3) . .
C2 C3 H3 120.0 . .
C4 C3 H3 120.0 . .
C5 C4 C3 120.4(3) . .
C5 C4 H4 119.8 . .
C3 C4 H4 119.8 . .
C4 C5 C6 120.2(3) . .
C4 C5 H5 119.9 . .
C6 C5 H5 119.9 . .
C1 C6 C5 119.5(3) . .
C1 C6 H6 120.3 . .
C5 C6 H6 120.3 . .
C8 C7 C12 120.1(2) . .
C8 C7 As1 121.8(2) . .
C12 C7 As1 117.9(2) . .
C7 C8 C9 119.8(3) . .
C7 C8 H8 120.1 . .
C9 C8 H8 120.1 . .
C10 C9 C8 119.8(3) . .
C10 C9 H9 120.1 . .
C8 C9 H9 120.1 . .
C11 C10 C9 120.2(3) . .
C11 C10 H10 119.9 . .
C9 C10 H10 119.9 . .
C10 C11 C12 120.2(3) . .
C10 C11 H11 119.9 . .
C12 C11 H11 119.9 . .
C11 C12 C7 119.8(3) . .
C11 C12 H12 120.1 . .
C7 C12 H12 120.1 . .
C14 C13 C18 119.9(2) . .
C14 C13 As1 121.5(2) . .
C18 C13 As1 118.6(2) . .
C13 C14 C15 119.7(2) . .
C13 C14 H14 120.2 . .
C15 C14 H14 120.2 . .
C16 C15 C14 120.0(3) . .
C16 C15 H15 120.0 . .
C14 C15 H15 120.0 . .
C15 C16 C17 120.3(3) . .
C15 C16 H16 119.8 . .
C17 C16 H16 119.8 . .
C18 C17 C16 120.0(3) . .
C18 C17 H17 120.0 . .
C16 C17 H17 120.0 . .
C17 C18 C13 120.1(3) . .
C17 C18 H18 120.0 . .
C13 C18 H18 120.0 . .

loop_
_geom_bond_atom_site_label_1
_geom_bond_atom_site_label_2
_geom_bond_distance
_geom_bond_site_symmetry_2
Pd1 N1 2.029(3) .
Pd1 N1 2.029(3) 2_666
Pd1 As1 2.4364(3) 2_666
Pd1 As1 2.4364(3) .
As1 C7 1.928(3) .
As1 C13 1.935(3) .
As1 C1 1.941(3) .
O1 N1 1.223(3) .
O2 N1 1.231(3) .
C1 C6 1.399(4) .
C1 C2 1.401(4) .
C2 C3 1.389(4) .
C2 H2 0.9500 .
C3 C4 1.401(5) .
C3 H3 0.9500 .
C4 C5 1.381(4) .
C4 H4 0.9500 .
C5 C6 1.402(4) .
C5 H5 0.9500 .
C6 H6 0.9500 .
C7 C8 1.392(4) .
C7 C12 1.395(4) .
C8 C9 1.397(4) .
C8 H8 0.9500 .
C9 C10 1.393(4) .
C9 H9 0.9500 .
C10 C11 1.387(4) .
C10 H10 0.9500 .
C11 C12 1.390(4) .
C11 H11 0.9500 .
C12 H12 0.9500 .
C13 C14 1.394(4) .
C13 C18 1.399(4) .
C14 C15 1.397(4) .
C14 H14 0.9500 .
C15 C16 1.388(4) .
C15 H15 0.9500 .
C16 C17 1.390(4) .
C16 H16 0.9500 .
C17 C18 1.383(4) .
C17 H17 0.9500 .
C18 H18 0.9500 .

loop_
_geom_torsion_atom_site_label_1
_geom_torsion_atom_site_label_2
_geom_torsion_atom_site_label_3
_geom_torsion_atom_site_label_4
_geom_torsion
_geom_torsion_site_symmetry_1
N1 Pd1 As1 C7 -82.56(11) .
N1 Pd1 As1 C7 97.44(11) 2_666
As1 Pd1 As1 C7 0(100) 2_666
N1 Pd1 As1 C13 163.36(11) .
N1 Pd1 As1 C13 -16.64(11) 2_666
As1 Pd1 As1 C13 0(100) 2_666
N1 Pd1 As1 C1 41.76(12) .
N1 Pd1 As1 C1 -138.24(12) 2_666
As1 Pd1 As1 C1 0(100) 2_666
N1 Pd1 N1 O1 -45(100) 2_666
As1 Pd1 N1 O1 71.4(2) 2_666
As1 Pd1 N1 O1 -108.6(2) .
N1 Pd1 N1 O2 133(100) 2_666
As1 Pd1 N1 O2 -110.9(2) 2_666
As1 Pd1 N1 O2 69.1(2) .
C7 As1 C1 C6 -113.9(2) .
C13 As1 C1 C6 -5.8(2) .
Pd1 As1 C1 C6 119.30(19) .
C7 As1 C1 C2 69.1(2) .
C13 As1 C1 C2 177.3(2) .
Pd1 As1 C1 C2 -57.7(2) .
C6 C1 C2 C3 0.4(4) .
As1 C1 C2 C3 177.4(2) .
C1 C2 C3 C4 -0.7(4) .
C2 C3 C4 C5 0.6(4) .
C3 C4 C5 C6 -0.2(4) .
C2 C1 C6 C5 0.0(4) .
As1 C1 C6 C5 -177.0(2) .
C4 C5 C6 C1 -0.1(4) .
C13 As1 C7 C8 -100.8(2) .
C1 As1 C7 C8 8.9(3) .
Pd1 As1 C7 C8 139.6(2) .
C13 As1 C7 C12 74.4(2) .
C1 As1 C7 C12 -175.9(2) .
Pd1 As1 C7 C12 -45.2(2) .
C12 C7 C8 C9 -0.8(4) .
As1 C7 C8 C9 174.3(2) .
C7 C8 C9 C10 -0.8(4) .
C8 C9 C10 C11 1.3(4) .
C9 C10 C11 C12 -0.3(4) .
C10 C11 C12 C7 -1.3(4) .
C8 C7 C12 C11 1.8(4) .
As1 C7 C12 C11 -173.5(2) .
C7 As1 C13 C14 0.5(2) .
C1 As1 C13 C14 -110.6(2) .
Pd1 As1 C13 C14 120.1(2) .
C7 As1 C13 C18 -176.9(2) .
C1 As1 C13 C18 72.0(2) .
Pd1 As1 C13 C18 -57.3(2) .
C18 C13 C14 C15 0.7(4) .
As1 C13 C14 C15 -176.6(2) .
C13 C14 C15 C16 -0.2(4) .
C14 C15 C16 C17 -1.3(4) .
C15 C16 C17 C18 2.2(4) .
C16 C17 C18 C13 -1.7(4) .
C14 C13 C18 C17 0.2(4) .
As1 C13 C18 C17 177.6(2) .
